data_1517486
loop_
_publ_author_name
'Grudniewska, Aleksandra'
'Hayashi, Sayaka'
'Shimizu, Mina'
'Kato, Masayuki'
'Suenaga, Midori'
'Imagawa, Hiroshi'
'Ito, Takuya'
'Asakawa, Yoshinori'
'Ban, Sayaka'
'Kumada, Toshio'
'Hashimoto, Toshihiro'
'Umeyama, Akemi'

_publ_section_title
;
 Opaliferin, a New Polyketide from Cultures of Entomopathogenic Fungus
 Cordyceps sp. NBRC 106954.
;
_journal_issue 18
_journal_name_full 'Organic letters'
_journal_page_first 4695
_journal_page_last 4697
_journal_paper_doi 10.1021/ol502216j
_journal_volume 16
_journal_year 2014
_chemical_absolute_configuration ad
_chemical_formula_sum 'C33 H34 Br2 O8'
_chemical_formula_weight 718.42
_chemical_name_systematic
;

 (R)-4-((2R,3aR,4'S,5'S,6aS,E)-4'-((4-bromobenzoyl)oxy)-4-
((R)-5-methyldihydrofuran-2(3H)-ylidene)-5-oxooctahydro-
3'H-spiro[cyclopenta[b]furan-2,2'-furan]-5'-yl)butan-2-yl 4-bromobenzoate

;
_space_group_crystal_system monoclinic
_space_group_IT_number 4
_space_group_name_Hall 'P 2yb'
_space_group_name_H-M_alt 'P 1 21 1'
_symmetry_space_group_name_Hall 'P 2yb'
_symmetry_space_group_name_H-M 'P 1 21 1'
_atom_sites_solution_hydrogens geom
_atom_sites_solution_primary direct
_atom_sites_solution_secondary difmap
_audit_creation_method SHELXL-2014
_cell_angle_alpha 90
_cell_angle_beta 106.780(5)
_cell_angle_gamma 90
_cell_formula_units_Z 2
_cell_length_a 15.188(5)
_cell_length_b 5.728(2)
_cell_length_c 18.462(7)
_cell_measurement_reflns_used 4336
_cell_measurement_temperature 296(2)
_cell_measurement_theta_max 28.45
_cell_measurement_theta_min 2.30
_cell_volume 1537.7(9)
_computing_cell_refinement 'Bruker  APEX2'
_computing_data_collection 'Bruker  APEX2'
_computing_data_reduction 'Bruker  APEX2'
_computing_molecular_graphics 'Bruker SHELXTL'
_computing_publication_material 'Bruker SHELXTL'
_computing_structure_refinement 'SHELXL-2014 (Sheldrick, 2014)'
_computing_structure_solution 'SHELXS-97 (Sheldrick, 1990)'
_diffrn_ambient_temperature 296(2)
_diffrn_detector_area_resol_mean 8.333
_diffrn_measured_fraction_theta_full 0.993
_diffrn_measured_fraction_theta_max 0.898
_diffrn_measurement_device_type 'CCD area detector'
_diffrn_measurement_method 'phi and omega scans'
_diffrn_radiation_monochromator 'multilayered conforcal mirror'
_diffrn_radiation_type MoK\a
_diffrn_radiation_wavelength 0.71073
_diffrn_reflns_av_R_equivalents 0.0298
_diffrn_reflns_av_unetI/netI 0.0691
_diffrn_reflns_Laue_measured_fraction_full 0.993
_diffrn_reflns_Laue_measured_fraction_max 0.898
_diffrn_reflns_limit_h_max 19
_diffrn_reflns_limit_h_min -17
_diffrn_reflns_limit_k_max 7
_diffrn_reflns_limit_k_min -7
_diffrn_reflns_limit_l_max 24
_diffrn_reflns_limit_l_min -22
_diffrn_reflns_number 8879
_diffrn_reflns_point_group_measured_fraction_full 0.896
_diffrn_reflns_point_group_measured_fraction_max 0.774
_diffrn_reflns_theta_full 25.000
_diffrn_reflns_theta_max 28.714
_diffrn_reflns_theta_min 1.152
_diffrn_source 'rotating anode'
_exptl_absorpt_coefficient_mu 2.687
_exptl_absorpt_correction_T_max 0.9482
_exptl_absorpt_correction_T_min 0.6155
_exptl_absorpt_correction_type empirical
_exptl_crystal_colour colourless
_exptl_crystal_density_diffrn 1.552
_exptl_crystal_density_meas ?
_exptl_crystal_density_method 'not measured'
_exptl_crystal_description needle
_exptl_crystal_F_000 732
_exptl_crystal_size_max 0.200
_exptl_crystal_size_mid 0.040
_exptl_crystal_size_min 0.020
_refine_diff_density_max 0.660
_refine_diff_density_min -1.043
_refine_diff_density_rms 0.080
_refine_ls_abs_structure_details
;
 Flack x determined using 1628 quotients [(I+)-(I-)]/[(I+)+(I-)]
 (Parsons, Flack and Wagner, Acta Cryst. B69 (2013) 249-259).
;
_refine_ls_abs_structure_Flack 0.005(12)
_refine_ls_extinction_method none
_refine_ls_goodness_of_fit_ref 0.983
_refine_ls_hydrogen_treatment constr
_refine_ls_matrix_type full
_refine_ls_number_parameters 390
_refine_ls_number_reflns 6172
_refine_ls_number_restraints 1
_refine_ls_restrained_S_all 0.983
_refine_ls_R_factor_all 0.0622
_refine_ls_R_factor_gt 0.0486
_refine_ls_shift/su_max 0.000
_refine_ls_shift/su_mean 0.000
_refine_ls_structure_factor_coef Fsqd
_refine_ls_weighting_details 'w=1/[\s^2^(Fo^2^)+(0.0697P)^2^] where P=(Fo^2^+2Fc^2^)/3'
_refine_ls_weighting_scheme calc
_refine_ls_wR_factor_gt 0.1169
_refine_ls_wR_factor_ref 0.1213
_reflns_Friedel_coverage 0.573
_reflns_Friedel_fraction_full 0.776
_reflns_Friedel_fraction_max 0.625
_reflns_number_gt 4971
_reflns_number_total 6172
_reflns_threshold_expression 'I > 2\s(I)'
_cod_data_source_file ol502216j_si_003.cif
_cod_data_source_block p2Bz2
_cod_depositor_comments
;Adding full bibliography for 1517485--1517486.cif.

The following automatic conversions were performed:

'_exptl_crystal_density_meas' value 'not measured' was changed to '?'
- the value is perceived as not measured.

Automatic conversion script
Id: cif_fix_values 3008 2015-01-20 13:52:24Z robertas 
;
_cod_original_cell_volume 1537.7(10)
_cod_database_code 1517486
_shelx_space_group_comment
;
The symmetry employed for this shelxl refinement is uniquely defined
by the following loop, which should always be used as a source of
symmetry information in preference to the above space-group names.
They are only intended as comments.
;
_shelx_estimated_absorpt_t_min 0.616
_shelx_estimated_absorpt_t_max 0.948
_shelxl_version_number 2014-3

loop_
_space_group_symop_operation_xyz
'x, y, z'
'-x, y+1/2, -z'

loop_
_atom_site_label
_atom_site_type_symbol
_atom_site_fract_x
_atom_site_fract_y
_atom_site_fract_z
_atom_site_U_iso_or_equiv
_atom_site_adp_type
_atom_site_occupancy
_atom_site_site_symmetry_order
_atom_site_calc_flag
_atom_site_refinement_flags_posn
_atom_site_refinement_flags_adp
Br1 Br 0.34724(4) -0.36102(13) 0.44180(3) 0.0481(2) Uani 1 1 d . .
Br2 Br 0.16421(4) 0.17225(17) 0.38421(3) 0.0589(3) Uani 1 1 d . .
C2 C 0.1432(3) 0.3051(12) 0.4718(3) 0.0339(15) Uani 1 1 d . .
C4 C 0.0897(3) 0.6143(12) 0.5335(3) 0.0261(13) Uani 1 1 d . .
H4 H 0.0624 0.7602 0.5322 0.031 Uiso 1 1 calc R U
C7 C 0.1707(3) 0.1794(12) 0.5380(3) 0.0300(13) Uani 1 1 d . .
H7 H 0.1980 0.0336 0.5390 0.036 Uiso 1 1 calc R U
C6 C 0.1572(3) 0.2732(10) 0.6040(3) 0.0250(12) Uani 1 1 d . .
H6 H 0.1745 0.1892 0.6490 0.030 Uiso 1 1 calc R U
C5 C 0.1179(3) 0.4911(9) 0.6016(3) 0.0210(11) Uani 1 1 d . .
C3 C 0.1022(3) 0.5199(12) 0.4671(3) 0.0340(14) Uani 1 1 d . .
H3 H 0.0834 0.6003 0.4214 0.041 Uiso 1 1 calc R U
C8 C 0.1085(3) 0.6034(9) 0.6712(3) 0.0180(10) Uani 1 1 d . .
O1 O 0.0885(3) 0.8063(7) 0.6756(2) 0.0301(9) Uani 1 1 d . .
O2 O 0.1253(2) 0.4532(6) 0.72938(18) 0.0215(8) Uani 1 1 d . .
O9 O 0.0647(2) 0.2207(6) 0.85128(17) 0.0188(7) Uani 1 1 d . .
C12 C -0.0083(3) 0.3858(10) 0.8410(3) 0.0216(11) Uani 1 1 d . .
C10 C 0.1471(3) 0.3536(9) 0.8594(3) 0.0186(10) Uani 1 1 d . .
H10 H 0.1643 0.4266 0.9096 0.022 Uiso 1 1 calc R U
C9 C 0.1172(3) 0.5459(10) 0.8003(3) 0.0222(11) Uani 1 1 d . .
H9 H 0.1539 0.6879 0.8153 0.027 Uiso 1 1 calc R U
C35 C 0.0166(3) 0.5858(11) 0.7961(3) 0.0318(14) Uani 1 1 d . .
H35A H -0.0217 0.5827 0.7440 0.038 Uiso 1 1 calc R U
H35B H 0.0088 0.7352 0.8182 0.038 Uiso 1 1 calc R U
O4 O -0.0105(2) 0.4779(7) 0.91186(18) 0.0231(8) Uani 1 1 d . .
C15 C -0.0579(3) 0.3158(10) 0.9469(3) 0.0212(11) Uani 1 1 d . .
H15 H -0.0144 0.2336 0.9887 0.025 Uiso 1 1 calc R U
C14 C -0.1087(3) 0.1406(12) 0.8843(2) 0.0239(11) Uani 1 1 d . .
H14 H -0.0778 -0.0115 0.8921 0.029 Uiso 1 1 calc R U
C13 C -0.0983(3) 0.2565(10) 0.8127(3) 0.0255(12) Uani 1 1 d . .
H13A H -0.0956 0.1411 0.7750 0.031 Uiso 1 1 calc R U
H13B H -0.1487 0.3632 0.7912 0.031 Uiso 1 1 calc R U
C18 C -0.2041(3) 0.1209(11) 0.8939(3) 0.0260(12) Uani 1 1 d . .
C16 C -0.1311(3) 0.4400(12) 0.9744(3) 0.0309(14) Uani 1 1 d . .
H16A H -0.1117 0.4527 1.0292 0.037 Uiso 1 1 calc R U
H16B H -0.1423 0.5956 0.9530 0.037 Uiso 1 1 calc R U
C17 C -0.2164(4) 0.2930(12) 0.9483(3) 0.0364(15) Uani 1 1 d . .
O5 O -0.2847(3) 0.3218(10) 0.9701(3) 0.0605(16) Uani 1 1 d . .
O6 O -0.2550(2) -0.1944(7) 0.8125(2) 0.0306(9) Uani 1 1 d . .
C22 C -0.3379(3) -0.3396(12) 0.7834(3) 0.0297(12) Uani 1 1 d . .
H22 H -0.3226 -0.5058 0.7907 0.036 Uiso 1 1 calc R U
C21 C -0.4002(5) -0.269(2) 0.8282(6) 0.094(4) Uani 1 1 d . .
H21A H -0.4614 -0.2390 0.7949 0.113 Uiso 1 1 calc R U
H21B H -0.4042 -0.3922 0.8631 0.113 Uiso 1 1 calc R U
C20 C -0.3633(4) -0.0589(14) 0.8697(4) 0.0431(17) Uani 1 1 d . .
H20A H -0.3606 -0.0742 0.9226 0.052 Uiso 1 1 calc R U
H20B H -0.4008 0.0756 0.8487 0.052 Uiso 1 1 calc R U
C19 C -0.2685(3) -0.0346(11) 0.8609(3) 0.0288(13) Uani 1 1 d . .
C23 C -0.3763(6) -0.285(2) 0.7023(4) 0.095(4) Uani 1 1 d . .
H23A H -0.3870 -0.1205 0.6960 0.143 Uiso 1 1 calc R U
H23B H -0.4333 -0.3675 0.6824 0.143 Uiso 1 1 calc R U
H23C H -0.3336 -0.3330 0.6756 0.143 Uiso 1 1 calc R U
C24 C 0.2238(3) 0.1916(9) 0.8552(3) 0.0190(10) Uani 1 1 d . .
H24A H 0.2075 0.1164 0.8060 0.023 Uiso 1 1 calc R U
H24B H 0.2311 0.0709 0.8933 0.023 Uiso 1 1 calc R U
C25 C 0.3149(3) 0.3203(10) 0.8674(3) 0.0242(12) Uani 1 1 d . .
H25A H 0.3076 0.4358 0.8277 0.029 Uiso 1 1 calc R U
H25B H 0.3285 0.4033 0.9151 0.029 Uiso 1 1 calc R U
C26 C 0.3960(3) 0.1675(11) 0.8681(3) 0.0262(11) Uani 1 1 d . .
H26 H 0.4510 0.2655 0.8772 0.031 Uiso 1 1 calc R U
C27 C 0.4154(4) -0.0291(11) 0.9250(3) 0.0319(13) Uani 1 1 d . .
H27A H 0.3643 -0.1352 0.9134 0.048 Uiso 1 1 calc R U
H27B H 0.4245 0.0336 0.9749 0.048 Uiso 1 1 calc R U
H27C H 0.4699 -0.1107 0.9230 0.048 Uiso 1 1 calc R U
O7 O 0.3794(2) 0.0534(7) 0.7938(2) 0.0259(8) Uani 1 1 d . .
O8 O 0.4425(3) 0.3577(8) 0.7505(2) 0.0398(11) Uani 1 1 d . .
C28 C 0.4066(3) 0.1695(11) 0.7407(3) 0.0274(12) Uani 1 1 d . .
C30 C 0.4203(3) 0.1320(13) 0.6109(3) 0.0317(12) Uani 1 1 d . .
H30 H 0.4491 0.2769 0.6179 0.038 Uiso 1 1 calc R U
C29 C 0.3902(3) 0.0348(11) 0.6692(3) 0.0264(12) Uani 1 1 d . .
C31 C 0.3477(3) -0.1820(11) 0.6584(3) 0.0283(12) Uani 1 1 d . .
H31 H 0.3274 -0.2478 0.6968 0.034 Uiso 1 1 calc R U
C32 C 0.3352(3) -0.3012(12) 0.5911(3) 0.0318(13) Uani 1 1 d . .
H32 H 0.3074 -0.4475 0.5842 0.038 Uiso 1 1 calc R U
C33 C 0.3648(3) -0.1986(12) 0.5339(3) 0.0340(14) Uani 1 1 d . .
C34 C 0.4079(3) 0.0163(12) 0.5436(3) 0.0358(15) Uani 1 1 d . .
H34 H 0.4282 0.0816 0.5051 0.043 Uiso 1 1 calc R U

loop_
_atom_site_aniso_label
_atom_site_aniso_U_11
_atom_site_aniso_U_22
_atom_site_aniso_U_33
_atom_site_aniso_U_23
_atom_site_aniso_U_13
_atom_site_aniso_U_12
Br1 0.0339(3) 0.0745(5) 0.0384(3) -0.0178(4) 0.0142(2) 0.0085(3)
Br2 0.0302(3) 0.1200(8) 0.0251(3) -0.0291(4) 0.0058(2) 0.0102(4)
C2 0.018(2) 0.064(4) 0.020(3) -0.015(3) 0.007(2) 0.000(3)
C4 0.021(2) 0.034(4) 0.026(2) 0.007(2) 0.0088(19) 0.002(2)
C7 0.019(2) 0.041(4) 0.031(3) -0.014(3) 0.008(2) -0.001(3)
C6 0.020(2) 0.033(3) 0.024(3) -0.002(2) 0.010(2) 0.000(2)
C5 0.017(2) 0.023(3) 0.024(2) 0.003(2) 0.009(2) -0.005(2)
C3 0.018(2) 0.062(4) 0.022(3) 0.009(3) 0.006(2) 0.000(3)
C8 0.018(2) 0.016(3) 0.022(2) 0.000(2) 0.0086(18) -0.0065(19)
O1 0.041(2) 0.025(2) 0.030(2) 0.0018(17) 0.0188(18) 0.0001(18)
O2 0.0265(17) 0.022(2) 0.0193(17) 0.0001(15) 0.0119(14) 0.0001(15)
O9 0.0144(14) 0.024(2) 0.0190(15) 0.0019(14) 0.0058(12) 0.0030(13)
C12 0.022(2) 0.028(3) 0.017(2) 0.002(2) 0.009(2) 0.010(2)
C10 0.019(2) 0.020(3) 0.018(2) -0.002(2) 0.0068(18) -0.002(2)
C9 0.028(3) 0.020(3) 0.021(2) -0.002(2) 0.011(2) 0.000(2)
C35 0.032(3) 0.042(4) 0.026(3) 0.011(2) 0.016(2) 0.020(3)
O4 0.0270(18) 0.028(2) 0.0188(17) -0.0018(15) 0.0129(14) 0.0013(16)
C15 0.015(2) 0.035(3) 0.015(2) 0.000(2) 0.0063(18) 0.004(2)
C14 0.0135(19) 0.037(3) 0.022(2) -0.002(3) 0.0065(17) -0.001(2)
C13 0.019(2) 0.041(3) 0.017(2) 0.000(2) 0.0056(19) 0.010(2)
C18 0.014(2) 0.038(3) 0.026(2) -0.010(3) 0.0064(18) -0.001(2)
C16 0.022(3) 0.053(4) 0.022(3) -0.011(3) 0.012(2) -0.001(3)
C17 0.025(3) 0.057(4) 0.031(3) -0.014(3) 0.015(2) -0.004(3)
O5 0.030(2) 0.100(4) 0.063(3) -0.048(3) 0.034(2) -0.020(2)
O6 0.0146(16) 0.041(3) 0.034(2) -0.0072(19) 0.0041(15) -0.0028(16)
C22 0.022(2) 0.033(3) 0.032(3) -0.004(3) 0.0050(19) -0.007(3)
C21 0.043(4) 0.139(10) 0.115(8) -0.084(8) 0.045(5) -0.044(5)
C20 0.018(3) 0.070(5) 0.043(4) -0.017(4) 0.012(2) -0.010(3)
C19 0.015(2) 0.046(4) 0.027(3) 0.000(3) 0.008(2) 0.003(2)
C23 0.070(5) 0.177(12) 0.033(4) -0.001(6) 0.006(3) -0.074(7)
C24 0.0146(19) 0.024(3) 0.019(2) 0.001(2) 0.0057(17) 0.000(2)
C25 0.020(2) 0.029(3) 0.024(3) -0.001(2) 0.006(2) -0.006(2)
C26 0.018(2) 0.035(3) 0.027(2) 0.002(3) 0.0089(18) -0.002(2)
C27 0.024(3) 0.040(4) 0.034(3) 0.004(3) 0.011(2) 0.002(3)
O7 0.0208(17) 0.033(2) 0.0277(19) 0.0012(16) 0.0120(15) -0.0009(15)
O8 0.044(2) 0.046(3) 0.028(2) 0.0030(19) 0.0088(18) -0.018(2)
C28 0.016(2) 0.035(4) 0.031(3) 0.009(3) 0.0066(19) -0.002(3)
C30 0.017(2) 0.046(4) 0.033(3) 0.006(3) 0.0084(19) 0.003(3)
C29 0.018(2) 0.037(3) 0.025(3) 0.003(2) 0.008(2) 0.004(2)
C31 0.019(2) 0.037(4) 0.030(3) 0.000(3) 0.009(2) 0.002(2)
C32 0.019(2) 0.040(4) 0.037(3) -0.004(3) 0.009(2) 0.002(2)
C33 0.019(3) 0.051(4) 0.032(3) -0.008(3) 0.008(2) 0.006(3)
C34 0.023(3) 0.056(4) 0.033(3) 0.006(3) 0.015(2) 0.003(3)

loop_
_atom_type_symbol
_atom_type_description
_atom_type_scat_dispersion_real
_atom_type_scat_dispersion_imag
_atom_type_scat_source
C C 0.0033 0.0016 'International Tables Vol C Tables 4.2.6.8 and 6.1.1.4'
H H 0.0000 0.0000 'International Tables Vol C Tables 4.2.6.8 and 6.1.1.4'
O O 0.0106 0.0060 'International Tables Vol C Tables 4.2.6.8 and 6.1.1.4'
Br Br -0.2901 2.4595 'International Tables Vol C Tables 4.2.6.8 and 6.1.1.4'

loop_
_geom_angle_atom_site_label_1
_geom_angle_atom_site_label_2
_geom_angle_atom_site_label_3
_geom_angle
C3 C2 C7 122.9(5)
C3 C2 Br2 119.4(4)
C7 C2 Br2 117.8(5)
C5 C4 C3 120.6(6)
C5 C4 H4 119.7
C3 C4 H4 119.7
C2 C7 C6 119.3(6)
C2 C7 H7 120.4
C6 C7 H7 120.4
C5 C6 C7 119.4(5)
C5 C6 H6 120.3
C7 C6 H6 120.3
C6 C5 C4 120.2(5)
C6 C5 C8 121.0(5)
C4 C5 C8 118.7(5)
C2 C3 C4 117.6(5)
C2 C3 H3 121.2
C4 C3 H3 121.2
O1 C8 O2 123.8(5)
O1 C8 C5 124.3(5)
O2 C8 C5 111.9(4)
C8 O2 C9 116.2(4)
C12 O9 C10 106.4(4)
O4 C12 O9 110.4(4)
O4 C12 C13 104.0(4)
O9 C12 C13 108.2(4)
O4 C12 C35 107.3(4)
O9 C12 C35 105.3(3)
C13 C12 C35 121.5(4)
O9 C10 C24 109.4(4)
O9 C10 C9 103.8(4)
C24 C10 C9 118.7(4)
O9 C10 H10 108.2
C24 C10 H10 108.2
C9 C10 H10 108.2
O2 C9 C35 110.7(4)
O2 C9 C10 107.3(4)
C35 C9 C10 103.4(4)
O2 C9 H9 111.7
C35 C9 H9 111.7
C10 C9 H9 111.7
C9 C35 C12 105.2(4)
C9 C35 H35A 110.7
C12 C35 H35A 110.7
C9 C35 H35B 110.7
C12 C35 H35B 110.7
H35A C35 H35B 108.8
C12 O4 C15 108.8(4)
O4 C15 C16 110.9(5)
O4 C15 C14 106.7(4)
C16 C15 C14 107.2(4)
O4 C15 H15 110.6
C16 C15 H15 110.6
C14 C15 H15 110.6
C18 C14 C13 118.4(4)
C18 C14 C15 104.3(4)
C13 C14 C15 102.1(5)
C18 C14 H14 110.5
C13 C14 H14 110.5
C15 C14 H14 110.5
C12 C13 C14 102.9(4)
C12 C13 H13A 111.2
C14 C13 H13A 111.2
C12 C13 H13B 111.2
C14 C13 H13B 111.2
H13A C13 H13B 109.1
C19 C18 C17 123.0(4)
C19 C18 C14 126.6(5)
C17 C18 C14 110.3(4)
C17 C16 C15 105.9(5)
C17 C16 H16A 110.5
C15 C16 H16A 110.5
C17 C16 H16B 110.5
C15 C16 H16B 110.5
H16A C16 H16B 108.7
O5 C17 C18 127.3(5)
O5 C17 C16 123.4(5)
C18 C17 C16 109.3(4)
C19 O6 C22 110.6(4)
C23 C22 O6 107.3(5)
C23 C22 C21 112.4(7)
O6 C22 C21 104.9(5)
C23 C22 H22 110.7
O6 C22 H22 110.7
C21 C22 H22 110.7
C20 C21 C22 108.1(6)
C20 C21 H21A 110.1
C22 C21 H21A 110.1
C20 C21 H21B 110.1
C22 C21 H21B 110.1
H21A C21 H21B 108.4
C21 C20 C19 104.9(5)
C21 C20 H20A 110.8
C19 C20 H20A 110.8
C21 C20 H20B 110.8
C19 C20 H20B 110.8
H20A C20 H20B 108.9
C18 C19 O6 122.0(4)
C18 C19 C20 127.7(5)
O6 C19 C20 110.2(5)
C22 C23 H23A 109.5
C22 C23 H23B 109.5
H23A C23 H23B 109.5
C22 C23 H23C 109.5
H23A C23 H23C 109.5
H23B C23 H23C 109.5
C10 C24 C25 112.1(4)
C10 C24 H24A 109.2
C25 C24 H24A 109.2
C10 C24 H24B 109.2
C25 C24 H24B 109.2
H24A C24 H24B 107.9
C26 C25 C24 115.1(5)
C26 C25 H25A 108.5
C24 C25 H25A 108.5
C26 C25 H25B 108.5
C24 C25 H25B 108.5
H25A C25 H25B 107.5
O7 C26 C25 109.3(4)
O7 C26 C27 105.3(5)
C25 C26 C27 115.7(4)
O7 C26 H26 108.8
C25 C26 H26 108.8
C27 C26 H26 108.8
C26 C27 H27A 109.5
C26 C27 H27B 109.5
H27A C27 H27B 109.5
C26 C27 H27C 109.5
H27A C27 H27C 109.5
H27B C27 H27C 109.5
C28 O7 C26 117.0(4)
O8 C28 O7 123.8(5)
O8 C28 C29 123.6(5)
O7 C28 C29 112.5(5)
C34 C30 C29 120.9(6)
C34 C30 H30 119.5
C29 C30 H30 119.5
C31 C29 C30 119.1(6)
C31 C29 C28 123.0(5)
C30 C29 C28 117.9(5)
C32 C31 C29 120.6(5)
C32 C31 H31 119.7
C29 C31 H31 119.7
C31 C32 C33 118.9(6)
C31 C32 H32 120.5
C33 C32 H32 120.5
C34 C33 C32 121.5(6)
C34 C33 Br1 119.7(4)
C32 C33 Br1 118.9(5)
C30 C34 C33 119.0(6)
C30 C34 H34 120.5
C33 C34 H34 120.5

loop_
_geom_bond_atom_site_label_1
_geom_bond_atom_site_label_2
_geom_bond_distance
Br1 C33 1.888(6)
Br2 C2 1.896(5)
C2 C3 1.371(9)
C2 C7 1.375(8)
C4 C5 1.398(7)
C4 C3 1.402(7)
C4 H4 0.9300
C7 C6 1.398(7)
C7 H7 0.9300
C6 C5 1.379(8)
C6 H6 0.9300
C5 C8 1.481(7)
C3 H3 0.9300
C8 O1 1.210(7)
C8 O2 1.341(6)
O2 C9 1.450(6)
O9 C12 1.427(6)
O9 C10 1.435(5)
C12 O4 1.419(6)
C12 C13 1.509(7)
C12 C35 1.525(8)
C10 C24 1.509(6)
C10 C9 1.525(7)
C10 H10 0.9800
C9 C35 1.524(7)
C9 H9 0.9800
C35 H35A 0.9700
C35 H35B 0.9700
O4 C15 1.438(6)
C15 C16 1.525(7)
C15 C14 1.557(7)
C15 H15 0.9800
C14 C18 1.514(6)
C14 C13 1.528(7)
C14 H14 0.9800
C13 H13A 0.9700
C13 H13B 0.9700
C18 C19 1.333(8)
C18 C17 1.456(8)
C16 C17 1.503(8)
C16 H16A 0.9700
C16 H16B 0.9700
C17 O5 1.229(6)
O6 C19 1.335(7)
O6 C22 1.475(6)
C22 C23 1.474(9)
C22 C21 1.483(8)
C22 H22 0.9800
C21 C20 1.448(11)
C21 H21A 0.9700
C21 H21B 0.9700
C20 C19 1.502(7)
C20 H20A 0.9700
C20 H20B 0.9700
C23 H23A 0.9600
C23 H23B 0.9600
C23 H23C 0.9600
C24 C25 1.525(6)
C24 H24A 0.9700
C24 H24B 0.9700
C25 C26 1.508(7)
C25 H25A 0.9700
C25 H25B 0.9700
C26 O7 1.473(6)
C26 C27 1.510(8)
C26 H26 0.9800
C27 H27A 0.9600
C27 H27B 0.9600
C27 H27C 0.9600
O7 C28 1.345(6)
O8 C28 1.198(8)
C28 C29 1.486(8)
C30 C34 1.372(8)
C30 C29 1.401(7)
C30 H30 0.9300
C29 C31 1.387(8)
C31 C32 1.382(8)
C31 H31 0.9300
C32 C33 1.393(8)
C32 H32 0.9300
C33 C34 1.381(9)
C34 H34 0.9300
